data_4079205
loop_
_publ_author_name
'Adiraju, Venkata A.K.'
'Flores, Jaime A.'
'Yousufuddin, Muhammed'
'Dias, H. V. Rasika'

_publ_section_title
;
 Copper(I) Ethylene Complexes Supported by 1,3,5-Triazapentadienyl Ligands
 with Electron-Withdrawing Groups
;
_journal_issue 22
_journal_name_full Organometallics
_journal_page_first 7926
_journal_paper_doi 10.1021/om300567v
_journal_volume 31
_journal_year 2012
_chemical_formula_sum 'C22 H12 Cu F14 N5 O4'
_chemical_formula_weight 739.91
_chemical_name_common '[N{(C3F7)C(2-(NO2)C6H4)N}2]Cu(C2H4)'
_chemical_name_systematic
; 
 ? 
;
_space_group_IT_number 14
_symmetry_cell_setting monoclinic
_symmetry_space_group_name_Hall '-P 2ybc'
_symmetry_space_group_name_H-M 'P 1 21/c 1'
_atom_sites_solution_hydrogens geom
_atom_sites_solution_primary direct
_atom_sites_solution_secondary difmap
_audit_creation_method SHELXL-97
_cell_angle_alpha 90.00
_cell_angle_beta 96.361(2)
_cell_angle_gamma 90.00
_cell_formula_units_Z 4
_cell_length_a 12.310(2)
_cell_length_b 5.8233(9)
_cell_length_c 36.666(6)
_cell_measurement_reflns_used 4504
_cell_measurement_temperature 100(2)
_cell_measurement_theta_max 26.16
_cell_measurement_theta_min 2.64
_cell_volume 2612.2(7)
_computing_cell_refinement 'Bruker SMART'
_computing_data_collection 'Bruker SMART'
_computing_data_reduction 'Bruker SAINT'
_computing_molecular_graphics 'Bruker SHELXTL'
_computing_publication_material 'Bruker SHELXTL'
_computing_structure_refinement 'SHELXL-97 (Sheldrick, 1997)'
_computing_structure_solution 'SHELXS-97 (Sheldrick, 1990)'
_diffrn_ambient_temperature 100(2)
_diffrn_measured_fraction_theta_full 0.996
_diffrn_measured_fraction_theta_max 0.996
_diffrn_measurement_device_type 'CCD area detector'
_diffrn_measurement_method 'phi and omega scans'
_diffrn_radiation_monochromator graphite
_diffrn_radiation_source 'fine-focus sealed tube'
_diffrn_radiation_type MoK\a
_diffrn_radiation_wavelength 0.71073
_diffrn_reflns_av_R_equivalents 0.0655
_diffrn_reflns_av_sigmaI/netI 0.0653
_diffrn_reflns_limit_h_max 16
_diffrn_reflns_limit_h_min -16
_diffrn_reflns_limit_k_max 7
_diffrn_reflns_limit_k_min -7
_diffrn_reflns_limit_l_max 48
_diffrn_reflns_limit_l_min -47
_diffrn_reflns_number 24288
_diffrn_reflns_theta_full 28.33
_diffrn_reflns_theta_max 28.33
_diffrn_reflns_theta_min 1.66
_exptl_absorpt_coefficient_mu 0.978
_exptl_absorpt_correction_T_max 0.745
_exptl_absorpt_correction_T_min 0.476
_exptl_absorpt_correction_type multi-scan
_exptl_absorpt_process_details SADABS
_exptl_crystal_colour green
_exptl_crystal_density_diffrn 1.881
_exptl_crystal_density_method 'not measured'
_exptl_crystal_description plate
_exptl_crystal_F_000 1464
_exptl_crystal_size_max 0.16
_exptl_crystal_size_mid 0.06
_exptl_crystal_size_min 0.05
_refine_diff_density_max 1.360
_refine_diff_density_min -0.817
_refine_diff_density_rms 0.120
_refine_ls_extinction_method none
_refine_ls_goodness_of_fit_ref 1.009
_refine_ls_hydrogen_treatment mixed
_refine_ls_matrix_type full
_refine_ls_number_parameters 431
_refine_ls_number_reflns 6492
_refine_ls_number_restraints 0
_refine_ls_restrained_S_all 1.009
_refine_ls_R_factor_all 0.0749
_refine_ls_R_factor_gt 0.0512
_refine_ls_shift/su_max 0.000
_refine_ls_shift/su_mean 0.000
_refine_ls_structure_factor_coef Fsqd
_refine_ls_weighting_details 'calc w=1/[\s^2^(Fo^2^)+(0.0740P)^2^+0.0000P] where P=(Fo^2^+2Fc^2^)/3'
_refine_ls_weighting_scheme calc
_refine_ls_wR_factor_gt 0.1190
_refine_ls_wR_factor_ref 0.1308
_reflns_number_gt 4759
_reflns_number_total 6492
_reflns_threshold_expression >2sigma(I)
_cod_data_source_file om300567v_si_002.cif
_cod_data_source_block dias758m
_cod_original_sg_symbol_H-M P2(1)/c
_cod_database_code 4079205

loop_
_symmetry_equiv_pos_as_xyz
'x, y, z'
'-x, y+1/2, -z+1/2'
'-x, -y, -z'
'x, -y-1/2, z-1/2'

loop_
_atom_site_label
_atom_site_type_symbol
_atom_site_fract_x
_atom_site_fract_y
_atom_site_fract_z
_atom_site_U_iso_or_equiv
_atom_site_adp_type
_atom_site_occupancy
_atom_site_symmetry_multiplicity
_atom_site_calc_flag
_atom_site_refinement_flags
Cu Cu 0.11367(3) 0.59051(6) 0.089774(9) 0.01613(11) Uani 1 1 d .
F1 F 0.47510(14) 0.8099(3) 0.07516(4) 0.0274(4) Uani 1 1 d .
F2 F 0.50737(14) 0.4427(3) 0.08350(5) 0.0282(4) Uani 1 1 d .
F3 F 0.49285(13) 0.8368(3) 0.15515(4) 0.0242(4) Uani 1 1 d .
F4 F 0.57111(13) 0.4986(3) 0.15273(5) 0.0251(4) Uani 1 1 d .
F5 F 0.63475(15) 1.0253(3) 0.11569(5) 0.0330(4) Uani 1 1 d .
F6 F 0.69855(14) 0.6973(4) 0.10084(5) 0.0345(5) Uani 1 1 d .
F7 F 0.71969(13) 0.8103(3) 0.15699(5) 0.0300(4) Uani 1 1 d .
F8 F 0.19817(13) 0.2297(3) 0.20450(4) 0.0212(4) Uani 1 1 d .
F9 F 0.35190(14) 0.1468(3) 0.18418(5) 0.0263(4) Uani 1 1 d .
F10 F 0.30741(16) 0.7036(3) 0.21207(5) 0.0299(4) Uani 1 1 d .
F11 F 0.45205(14) 0.4863(4) 0.21520(5) 0.0335(4) Uani 1 1 d .
F12 F 0.35421(15) 0.2152(3) 0.26635(5) 0.0340(5) Uani 1 1 d .
F13 F 0.22949(15) 0.4758(3) 0.26575(5) 0.0314(4) Uani 1 1 d .
F14 F 0.39776(17) 0.5661(4) 0.28057(5) 0.0419(5) Uani 1 1 d .
O1 O 0.12196(18) 1.1950(4) 0.03556(7) 0.0355(6) Uani 1 1 d .
O2 O 0.24835(19) 1.1104(3) 0.07998(6) 0.0277(5) Uani 1 1 d .
O3 O 0.07514(18) 0.0406(4) 0.12663(6) 0.0275(5) Uani 1 1 d .
O4 O -0.10134(18) 0.0477(4) 0.11500(6) 0.0326(5) Uani 1 1 d .
N1 N 0.26537(18) 0.6387(4) 0.07943(6) 0.0148(5) Uani 1 1 d .
N2 N 0.34032(18) 0.4917(4) 0.13722(6) 0.0174(5) Uani 1 1 d .
N3 N 0.14793(18) 0.4842(4) 0.14026(6) 0.0159(5) Uani 1 1 d .
N4 N 0.2007(2) 1.0800(4) 0.04916(7) 0.0231(5) Uani 1 1 d .
N5 N -0.0152(2) 0.1185(4) 0.13136(7) 0.0223(5) Uani 1 1 d .
C1 C 0.3452(2) 0.5887(4) 0.10452(7) 0.0157(5) Uani 1 1 d .
C2 C 0.2497(2) 0.4421(4) 0.15258(7) 0.0163(5) Uani 1 1 d .
C3 C 0.4661(2) 0.6335(5) 0.09884(7) 0.0197(6) Uani 1 1 d .
C4 C 0.5430(2) 0.6902(5) 0.13377(7) 0.0182(6) Uani 1 1 d .
C5 C 0.6500(2) 0.8096(6) 0.12636(8) 0.0237(6) Uani 1 1 d .
C6 C 0.2851(2) 0.3226(5) 0.18965(7) 0.0181(6) Uani 1 1 d .
C7 C 0.3447(2) 0.4878(5) 0.21830(8) 0.0228(6) Uani 1 1 d .
C8 C 0.3317(2) 0.4329(5) 0.25885(8) 0.0242(6) Uani 1 1 d .
C9 C 0.2816(2) 0.6965(5) 0.04259(7) 0.0165(6) Uani 1 1 d .
C10 C 0.2417(2) 0.9002(5) 0.02640(7) 0.0194(6) Uani 1 1 d .
C11 C 0.2421(3) 0.9452(5) -0.01090(8) 0.0255(7) Uani 1 1 d .
H11 H 0.2131 1.0813 -0.0210 0.031 Uiso 1 1 calc R
C12 C 0.2864(3) 0.7836(6) -0.03253(8) 0.0301(7) Uani 1 1 d .
H12 H 0.2878 0.8104 -0.0575 0.036 Uiso 1 1 calc R
C13 C 0.3287(3) 0.5821(5) -0.01693(8) 0.0259(7) Uani 1 1 d .
H13 H 0.3601 0.4754 -0.0315 0.031 Uiso 1 1 calc R
C14 C 0.3252(2) 0.5362(5) 0.01990(8) 0.0201(6) Uani 1 1 d .
H14 H 0.3521 0.3974 0.0297 0.024 Uiso 1 1 calc R
C15 C 0.0608(2) 0.4709(5) 0.16289(7) 0.0166(6) Uani 1 1 d .
C16 C 0.0490(2) 0.6419(5) 0.18855(8) 0.0210(6) Uani 1 1 d .
H16 H 0.1002 0.7597 0.1917 0.025 Uiso 1 1 calc R
C17 C -0.0379(3) 0.6396(5) 0.20956(8) 0.0251(7) Uani 1 1 d .
H17 H -0.0432 0.7527 0.2272 0.030 Uiso 1 1 calc R
C18 C -0.1174(2) 0.4689(6) 0.20445(8) 0.0264(7) Uani 1 1 d .
H18 H -0.1751 0.4665 0.2188 0.032 Uiso 1 1 calc R
C19 C -0.1100(2) 0.3043(5) 0.17804(8) 0.0229(6) Uani 1 1 d .
H19 H -0.1643 0.1935 0.1737 0.027 Uiso 1 1 calc R
C20 C -0.0211(2) 0.3037(5) 0.15781(7) 0.0188(6) Uani 1 1 d .
C21 C -0.0471(2) 0.5594(6) 0.07203(8) 0.0232(6) Uani 1 1 d .
H21A H -0.089(3) 0.636(6) 0.0897(9) 0.032(9) Uiso 1 1 d .
H21B H -0.059(3) 0.382(6) 0.0690(10) 0.043(11) Uiso 1 1 d .
C22 C 0.0035(2) 0.6838(6) 0.04739(8) 0.0220(6) Uani 1 1 d .
H22A H 0.002(2) 0.841(5) 0.0483(7) 0.006(7) Uiso 1 1 d .
H22B H 0.029(3) 0.613(5) 0.0260(9) 0.028(9) Uiso 1 1 d .

loop_
_atom_site_aniso_label
_atom_site_aniso_U_11
_atom_site_aniso_U_22
_atom_site_aniso_U_33
_atom_site_aniso_U_23
_atom_site_aniso_U_13
_atom_site_aniso_U_12
Cu 0.01356(18) 0.02203(19) 0.01415(17) 0.00107(13) 0.00751(13) -0.00114(14)
F1 0.0217(9) 0.0431(11) 0.0181(8) 0.0109(8) 0.0061(7) -0.0114(8)
F2 0.0199(9) 0.0421(10) 0.0248(9) -0.0104(8) 0.0126(7) 0.0006(8)
F3 0.0203(9) 0.0329(9) 0.0220(8) -0.0069(7) 0.0142(7) -0.0046(7)
F4 0.0194(9) 0.0329(9) 0.0242(9) 0.0067(8) 0.0077(7) 0.0005(8)
F5 0.0291(10) 0.0372(11) 0.0337(10) 0.0086(8) 0.0084(8) -0.0108(8)
F6 0.0208(9) 0.0584(13) 0.0281(10) -0.0124(9) 0.0187(8) -0.0085(9)
F7 0.0193(9) 0.0491(11) 0.0218(9) 0.0019(8) 0.0026(7) -0.0086(8)
F8 0.0179(8) 0.0276(9) 0.0202(8) 0.0076(7) 0.0114(7) -0.0035(7)
F9 0.0267(9) 0.0264(9) 0.0287(9) 0.0078(7) 0.0159(8) 0.0097(7)
F10 0.0413(11) 0.0250(9) 0.0229(9) 0.0040(7) 0.0009(8) -0.0048(8)
F11 0.0176(9) 0.0599(12) 0.0245(9) 0.0065(9) 0.0087(8) -0.0101(9)
F12 0.0305(10) 0.0452(12) 0.0279(10) 0.0188(9) 0.0107(8) 0.0061(9)
F13 0.0291(10) 0.0445(11) 0.0237(9) -0.0007(8) 0.0164(8) 0.0003(9)
F14 0.0419(12) 0.0643(14) 0.0188(9) 0.0037(9) 0.0001(9) -0.0196(10)
O1 0.0275(12) 0.0272(12) 0.0533(15) 0.0097(11) 0.0105(11) 0.0058(10)
O2 0.0378(13) 0.0238(11) 0.0241(11) -0.0023(9) 0.0149(10) -0.0028(9)
O3 0.0258(12) 0.0279(11) 0.0317(12) -0.0042(9) 0.0153(10) -0.0028(9)
O4 0.0276(12) 0.0376(13) 0.0333(12) -0.0086(10) 0.0067(10) -0.0135(10)
N1 0.0153(11) 0.0178(11) 0.0133(11) -0.0013(9) 0.0102(9) -0.0030(9)
N2 0.0163(12) 0.0231(12) 0.0147(11) 0.0012(9) 0.0097(9) -0.0004(10)
N3 0.0153(11) 0.0190(11) 0.0150(11) -0.0003(9) 0.0085(9) -0.0025(9)
N4 0.0235(13) 0.0185(12) 0.0295(14) 0.0041(11) 0.0129(11) -0.0025(11)
N5 0.0251(14) 0.0237(13) 0.0208(12) 0.0015(10) 0.0142(11) -0.0069(11)
C1 0.0170(13) 0.0154(13) 0.0164(13) -0.0005(10) 0.0092(11) -0.0013(11)
C2 0.0176(13) 0.0181(13) 0.0148(13) 0.0002(10) 0.0085(11) -0.0009(11)
C3 0.0182(14) 0.0283(16) 0.0150(13) 0.0010(11) 0.0120(11) -0.0006(12)
C4 0.0148(13) 0.0253(15) 0.0163(13) 0.0041(11) 0.0093(11) 0.0022(11)
C5 0.0177(14) 0.0373(18) 0.0178(14) -0.0023(13) 0.0097(12) -0.0051(13)
C6 0.0136(13) 0.0232(14) 0.0196(14) 0.0072(11) 0.0114(11) -0.0013(11)
C7 0.0173(14) 0.0298(16) 0.0225(15) 0.0079(13) 0.0081(12) -0.0024(12)
C8 0.0196(15) 0.0344(17) 0.0194(14) 0.0040(13) 0.0060(12) -0.0018(13)
C9 0.0125(13) 0.0236(14) 0.0147(13) 0.0007(11) 0.0071(11) -0.0058(11)
C10 0.0167(14) 0.0260(15) 0.0169(13) 0.0024(11) 0.0074(11) -0.0043(12)
C11 0.0225(15) 0.0347(17) 0.0194(14) 0.0098(13) 0.0025(12) -0.0072(13)
C12 0.0341(18) 0.045(2) 0.0129(14) 0.0020(13) 0.0077(13) -0.0142(15)
C13 0.0239(16) 0.0373(18) 0.0194(14) -0.0065(13) 0.0148(12) -0.0087(13)
C14 0.0195(14) 0.0232(15) 0.0192(14) -0.0014(11) 0.0090(12) -0.0036(11)
C15 0.0152(13) 0.0216(14) 0.0149(13) 0.0039(11) 0.0098(11) 0.0020(11)
C16 0.0207(15) 0.0246(15) 0.0187(14) -0.0021(11) 0.0062(12) -0.0008(12)
C17 0.0269(16) 0.0301(16) 0.0209(15) -0.0034(12) 0.0143(13) 0.0053(13)
C18 0.0191(15) 0.0374(18) 0.0260(16) 0.0029(13) 0.0173(13) 0.0046(13)
C19 0.0163(14) 0.0303(16) 0.0240(15) 0.0030(13) 0.0106(12) -0.0011(12)
C20 0.0198(14) 0.0209(14) 0.0172(13) 0.0002(11) 0.0083(11) -0.0019(12)
C21 0.0170(14) 0.0307(17) 0.0217(15) 0.0016(13) 0.0013(12) -0.0013(12)
C22 0.0171(14) 0.0247(16) 0.0241(15) -0.0010(12) 0.0021(12) -0.0023(12)

loop_
_atom_type_symbol
_atom_type_description
_atom_type_scat_dispersion_real
_atom_type_scat_dispersion_imag
_atom_type_scat_source
C C 0.0033 0.0016 'International Tables Vol C Tables 4.2.6.8 and 6.1.1.4'
H H 0.0000 0.0000 'International Tables Vol C Tables 4.2.6.8 and 6.1.1.4'
Cu Cu 0.3201 1.2651 'International Tables Vol C Tables 4.2.6.8 and 6.1.1.4'
F F 0.0171 0.0103 'International Tables Vol C Tables 4.2.6.8 and 6.1.1.4'
N N 0.0061 0.0033 'International Tables Vol C Tables 4.2.6.8 and 6.1.1.4'
O O 0.0106 0.0060 'International Tables Vol C Tables 4.2.6.8 and 6.1.1.4'

loop_
_geom_angle_atom_site_label_1
_geom_angle_atom_site_label_2
_geom_angle_atom_site_label_3
_geom_angle
N3 Cu N1 96.78(9)
N3 Cu C22 150.47(11)
N1 Cu C22 112.60(11)
N3 Cu C21 112.18(11)
N1 Cu C21 150.16(11)
C22 Cu C21 39.36(12)
C1 N1 C9 123.2(2)
C1 N1 Cu 119.35(18)
C9 N1 Cu 116.83(17)
C1 N2 C2 126.4(2)
C2 N3 C15 122.8(2)
C2 N3 Cu 119.00(18)
C15 N3 Cu 118.04(17)
O2 N4 O1 124.5(3)
O2 N4 C10 117.9(2)
O1 N4 C10 117.5(3)
O4 N5 O3 123.5(2)
O4 N5 C20 117.9(2)
O3 N5 C20 118.6(2)
N1 C1 N2 128.7(2)
N1 C1 C3 121.9(2)
N2 C1 C3 109.4(2)
N3 C2 N2 128.8(2)
N3 C2 C6 123.7(2)
N2 C2 C6 107.5(2)
F1 C3 F2 106.9(2)
F1 C3 C4 106.4(2)
F2 C3 C4 107.1(2)
F1 C3 C1 111.2(2)
F2 C3 C1 109.0(2)
C4 C3 C1 115.8(2)
F4 C4 F3 109.5(2)
F4 C4 C5 106.9(2)
F3 C4 C5 105.8(2)
F4 C4 C3 110.6(2)
F3 C4 C3 109.8(2)
C5 C4 C3 114.1(2)
F5 C5 F7 107.6(2)
F5 C5 F6 108.5(2)
F7 C5 F6 107.2(2)
F5 C5 C4 112.6(2)
F7 C5 C4 109.6(2)
F6 C5 C4 111.1(2)
F9 C6 F8 106.1(2)
F9 C6 C2 109.3(2)
F8 C6 C2 111.8(2)
F9 C6 C7 108.9(2)
F8 C6 C7 108.0(2)
C2 C6 C7 112.5(2)
F11 C7 F10 108.2(2)
F11 C7 C8 106.7(2)
F10 C7 C8 106.6(2)
F11 C7 C6 109.6(2)
F10 C7 C6 109.7(2)
C8 C7 C6 115.6(2)
F12 C8 F14 109.7(2)
F12 C8 F13 108.7(2)
F14 C8 F13 107.8(2)
F12 C8 C7 110.9(2)
F14 C8 C7 109.6(2)
F13 C8 C7 110.1(2)
C10 C9 C14 117.1(2)
C10 C9 N1 121.7(2)
C14 C9 N1 120.6(2)
C9 C10 C11 122.7(3)
C9 C10 N4 119.6(2)
C11 C10 N4 117.7(3)
C12 C11 C10 118.7(3)
C12 C11 H11 120.6
C10 C11 H11 120.6
C11 C12 C13 119.7(3)
C11 C12 H12 120.2
C13 C12 H12 120.2
C12 C13 C14 121.2(3)
C12 C13 H13 119.4
C14 C13 H13 119.4
C13 C14 C9 120.6(3)
C13 C14 H14 119.7
C9 C14 H14 119.7
C16 C15 C20 117.5(2)
C16 C15 N3 119.7(2)
C20 C15 N3 122.5(2)
C17 C16 C15 121.0(3)
C17 C16 H16 119.5
C15 C16 H16 119.5
C16 C17 C18 120.4(3)
C16 C17 H17 119.8
C18 C17 H17 119.8
C19 C18 C17 119.5(3)
C19 C18 H18 120.3
C17 C18 H18 120.3
C18 C19 C20 119.8(3)
C18 C19 H19 120.1
C20 C19 H19 120.1
C19 C20 C15 121.7(3)
C19 C20 N5 117.3(2)
C15 C20 N5 121.0(2)
C22 C21 Cu 70.29(18)
C22 C21 H21A 120.4(19)
Cu C21 H21A 108(2)
C22 C21 H21B 122(2)
Cu C21 H21B 104(2)
H21A C21 H21B 116(3)
C21 C22 Cu 70.36(18)
C21 C22 H22A 119.8(17)
Cu C22 H22A 104.6(17)
C21 C22 H22B 121.8(19)
Cu C22 H22B 105(2)
H22A C22 H22B 117(3)

loop_
_geom_bond_atom_site_label_1
_geom_bond_atom_site_label_2
_geom_bond_distance
Cu N3 1.953(2)
Cu N1 1.966(2)
Cu C22 2.021(3)
Cu C21 2.022(3)
F1 C3 1.358(3)
F2 C3 1.368(3)
F3 C4 1.353(3)
F4 C4 1.340(3)
F5 C5 1.323(4)
F6 C5 1.336(3)
F7 C5 1.335(3)
F8 C6 1.366(3)
F9 C6 1.342(3)
F10 C7 1.349(4)
F11 C7 1.339(3)
F12 C8 1.320(3)
F13 C8 1.335(3)
F14 C8 1.324(4)
O1 N4 1.237(3)
O2 N4 1.227(3)
O3 N5 1.231(3)
O4 N5 1.230(3)
N1 C1 1.302(4)
N1 C9 1.427(3)
N2 C1 1.333(3)
N2 C2 1.336(3)
N3 C2 1.307(4)
N3 C15 1.429(3)
N4 C10 1.463(4)
N5 C20 1.458(4)
C1 C3 1.548(4)
C2 C6 1.546(4)
C3 C4 1.542(4)
C4 C5 1.540(4)
C6 C7 1.548(4)
C7 C8 1.547(4)
C9 C10 1.391(4)
C9 C14 1.397(4)
C10 C11 1.393(4)
C11 C12 1.381(5)
C11 H11 0.9300
C12 C13 1.382(5)
C12 H12 0.9300
C13 C14 1.382(4)
C13 H13 0.9300
C14 H14 0.9300
C15 C16 1.388(4)
C15 C20 1.399(4)
C16 C17 1.386(4)
C16 H16 0.9300
C17 C18 1.393(4)
C17 H17 0.9300
C18 C19 1.373(4)
C18 H18 0.9300
C19 C20 1.388(4)
C19 H19 0.9300
C21 C22 1.361(4)
C21 H21A 0.98(4)
C21 H21B 1.05(4)
C22 H22A 0.92(3)
C22 H22B 0.97(3)
